data_7716486
loop_
_publ_author_name
'Imperato, Manuel'
'Nicolini, Alessio'
'Ribas-Ari&#xf1;o, Jordi'
'Antkowiak, Micha&#x142;'
'Roubeau, Olivier'
'Cornia, Andrea'
'Novikov, Valentin'
'Barrios, Leon&#xed; A'
'Arom&#xed;, Guillem'

_publ_section_title
;
 Guest selectivity of [Ni<sub>2</sub>] supramolecular helicates.
;
_journal_issue 29
_journal_name_full 'Dalton transactions (Cambridge, England : 2003)'
_journal_page_first 12301
_journal_page_last 12306
_journal_paper_doi 10.1039/d4dt01611d
_journal_volume 53
_journal_year 2024
_chemical_formula_moiety 'C66 H48 N18 Ni2, B F4, 3(Br), 10(C H4 O), 5(H2 O)'
_chemical_formula_sum 'C76 H98 B Br3 F4 N18 Ni2 O15'
_chemical_formula_weight 1947.66
_space_group_crystal_system tetragonal
_space_group_IT_number 82
_space_group_name_Hall 'I -4'
_space_group_name_H-M_alt 'I -4'
_atom_sites_solution_hydrogens mixed
_audit_creation_method SHELXL-2017/1
_audit_update_record
;
2024-03-25 deposited with the CCDC.	2024-06-28 downloaded from the CCDC.
;
_cell_angle_alpha 90
_cell_angle_beta 90
_cell_angle_gamma 90
_cell_formula_units_Z 8
_cell_length_a 30.0486(13)
_cell_length_b 30.0486(13)
_cell_length_c 19.3054(9)
_cell_measurement_reflns_used 9660
_cell_measurement_temperature 100(2)
_cell_measurement_theta_max 28.33
_cell_measurement_theta_min 2.28
_cell_volume 17431.2(13)
_computing_cell_refinement 'Bruker SAINT v8.38a'
_computing_data_collection 'Global Phasing autoPROC package'
_computing_data_reduction 'Bruker SAINT v8.38a'
_computing_structure_refinement 'SHELXL-2017/1 (Sheldrick, 2017)'
_computing_structure_solution 'SHELXT 2014/5 (Sheldrick, 2014)'
_diffrn_ambient_temperature 100(2)
_diffrn_measured_fraction_theta_full 0.994
_diffrn_measured_fraction_theta_max 0.994
_diffrn_measurement_device_type 'MD2M - Maatel + Dectris PILATUS 6M'
_diffrn_measurement_method '\w rotation at various \k'
_diffrn_radiation_monochromator 'silicon 111'
_diffrn_radiation_source 'ALBA XALOC beamline'
_diffrn_radiation_type synchrotron
_diffrn_radiation_wavelength 0.72932
_diffrn_reflns_av_R_equivalents 0.0497
_diffrn_reflns_av_unetI/netI 0.0402
_diffrn_reflns_Laue_measured_fraction_full 0.994
_diffrn_reflns_Laue_measured_fraction_max 0.994
_diffrn_reflns_limit_h_max 38
_diffrn_reflns_limit_h_min -38
_diffrn_reflns_limit_k_max 38
_diffrn_reflns_limit_k_min -38
_diffrn_reflns_limit_l_max 24
_diffrn_reflns_limit_l_min -24
_diffrn_reflns_number 118618
_diffrn_reflns_point_group_measured_fraction_full 0.990
_diffrn_reflns_point_group_measured_fraction_max 0.990
_diffrn_reflns_theta_full 27.488
_diffrn_reflns_theta_max 27.488
_diffrn_reflns_theta_min 0.983
_exptl_absorpt_coefficient_mu 2.288
_exptl_absorpt_correction_T_max 0.746
_exptl_absorpt_correction_T_min 0.623
_exptl_absorpt_correction_type multi-scan
_exptl_absorpt_process_details 'SADABS-2016/2 - Bruker AXS'
_exptl_crystal_colour blue-violet
_exptl_crystal_density_diffrn 1.485
_exptl_crystal_description block
_exptl_crystal_F_000 7888
_exptl_crystal_size_max 0.100
_exptl_crystal_size_mid 0.100
_exptl_crystal_size_min 0.080
_refine_diff_density_max 1.864
_refine_diff_density_min -1.668
_refine_diff_density_rms 0.193
_refine_ls_abs_structure_details
;
 Flack x determined using 6719 quotients [(I+)-(I-)]/[(I+)+(I-)]
 (Parsons, Flack and Wagner, Acta Cryst. B69 (2013) 249-259).
;
_refine_ls_abs_structure_Flack 0.111(4)
_refine_ls_extinction_method none
_refine_ls_goodness_of_fit_ref 1.054
_refine_ls_hydrogen_treatment constr
_refine_ls_matrix_type full
_refine_ls_number_parameters 930
_refine_ls_number_reflns 18367
_refine_ls_number_restraints 52
_refine_ls_restrained_S_all 1.058
_refine_ls_R_factor_all 0.1068
_refine_ls_R_factor_gt 0.0991
_refine_ls_shift/su_max 0.001
_refine_ls_shift/su_mean 0.000
_refine_ls_structure_factor_coef Fsqd
_refine_ls_weighting_details 'w=1/[\s^2^(Fo^2^)+(0.2507P)^2^+0.4600P] where P=(Fo^2^+2Fc^2^)/3'
_refine_ls_weighting_scheme calc
_refine_ls_wR_factor_gt 0.2786
_refine_ls_wR_factor_ref 0.2911
_reflns_Friedel_coverage 0.932
_reflns_Friedel_fraction_full 0.985
_reflns_Friedel_fraction_max 0.985
_reflns_number_gt 15958
_reflns_number_total 18367
_reflns_threshold_expression 'I > 2\s(I)'
_cod_data_source_file d4dt01611d2.cif
_cod_data_source_block MI7
_cod_depositor_comments 'Adding full bibliography for 7716485--7716486.cif.'
_cod_original_cell_volume 17431.2(17)
_cod_database_code 7716486
_shelx_shelxl_version_number 2017/1
_shelx_space_group_comment
;
The symmetry employed for this shelxl refinement is uniquely defined
by the following loop, which should always be used as a source of
symmetry information in preference to the above space-group names.
They are only intended as comments.
;
_shelx_estimated_absorpt_t_min 0.829
_shelx_estimated_absorpt_t_max 0.860

loop_
_space_group_symop_operation_xyz
'x, y, z'
'-x, -y, z'
'y, -x, -z'
'-y, x, -z'
'x+1/2, y+1/2, z+1/2'
'-x+1/2, -y+1/2, z+1/2'
'y+1/2, -x+1/2, -z+1/2'
'-y+1/2, x+1/2, -z+1/2'

loop_
_atom_site_label
_atom_site_type_symbol
_atom_site_fract_x
_atom_site_fract_y
_atom_site_fract_z
_atom_site_U_iso_or_equiv
_atom_site_adp_type
_atom_site_occupancy
_atom_site_site_symmetry_order
_atom_site_calc_flag
_atom_site_refinement_flags_posn
_atom_site_refinement_flags_adp
_atom_site_refinement_flags_occupancy
_atom_site_disorder_assembly
_atom_site_disorder_group
Ni1 Ni 0.28431(3) 0.86446(4) 0.35931(6) 0.0414(3) Uani 1 1 d . . . . .
Ni2 Ni 0.51695(4) 0.73728(4) 0.65072(6) 0.0452(3) Uani 1 1 d . . . . .
N1 N 0.2156(2) 0.8619(3) 0.3865(5) 0.0518(18) Uani 1 1 d . . . . .
N2 N 0.2783(2) 0.8009(2) 0.4009(4) 0.0409(14) Uani 1 1 d . . . . .
N3 N 0.3054(2) 0.7659(3) 0.4170(4) 0.0429(15) Uani 1 1 d . . . . .
H3B H 0.334406 0.765664 0.411068 0.052 Uiso 1 1 calc R U . . .
N4 N 0.4267(3) 0.7012(3) 0.5840(5) 0.0513(19) Uani 1 1 d . . . . .
H4B H 0.410616 0.725477 0.588849 0.062 Uiso 1 1 calc R U . . .
N5 N 0.4689(3) 0.6974(3) 0.6024(5) 0.0506(18) Uani 1 1 d . . . . .
N6 N 0.5527(3) 0.6776(3) 0.6333(5) 0.0515(18) Uani 1 1 d . . . . .
N7 N 0.2754(3) 0.8425(3) 0.2569(4) 0.0491(17) Uani 1 1 d . . . . .
N8 N 0.3495(2) 0.8558(2) 0.3261(4) 0.0429(15) Uani 1 1 d . . . . .
N9 N 0.3910(2) 0.8592(3) 0.3505(4) 0.0432(15) Uani 1 1 d . . . . .
H9A H 0.397670 0.866514 0.393410 0.052 Uiso 1 1 calc R U . . .
N10 N 0.5189(2) 0.7806(2) 0.4975(4) 0.0392(14) Uani 1 1 d . . . . .
H10B H 0.496096 0.766479 0.479313 0.047 Uiso 1 1 calc R U . . .
N11 N 0.5355(2) 0.7725(2) 0.5623(4) 0.0400(14) Uani 1 1 d . . . . .
N12 N 0.5744(3) 0.7730(3) 0.6834(5) 0.0523(18) Uani 1 1 d . . . . .
N13 N 0.2787(2) 0.9322(3) 0.3289(5) 0.0481(17) Uani 1 1 d . . . . .
N14 N 0.3027(3) 0.8986(3) 0.4493(4) 0.0480(17) Uani 1 1 d . . . . .
N15 N 0.3219(3) 0.8889(3) 0.5093(4) 0.0434(15) Uani 1 1 d . . . . .
H15A H 0.326934 0.861697 0.524203 0.052 Uiso 1 1 calc R U . . .
N16 N 0.4542(3) 0.8234(3) 0.6595(4) 0.0458(16) Uani 1 1 d . . . . .
H16B H 0.456464 0.831825 0.615987 0.055 Uiso 1 1 calc R U . . .
N17 N 0.4735(3) 0.7872(3) 0.6850(4) 0.0496(17) Uani 1 1 d . . . . .
N18 N 0.5016(3) 0.7170(4) 0.7543(5) 0.057(2) Uani 1 1 d . . . . .
C1 C 0.1856(4) 0.8956(5) 0.3803(9) 0.072(3) Uani 1 1 d . . . . .
H1A H 0.194101 0.923135 0.360046 0.087 Uiso 1 1 calc R U . . .
C2 C 0.1408(4) 0.8891(6) 0.4046(9) 0.082(4) Uani 1 1 d . . . . .
H2A H 0.120513 0.913361 0.404380 0.099 Uiso 1 1 calc R U . . .
C3 C 0.1275(4) 0.8498(7) 0.4274(11) 0.095(5) Uani 1 1 d . . . . .
H3A H 0.097945 0.846550 0.444330 0.114 Uiso 1 1 calc R U . . .
C4 C 0.1575(4) 0.8105(7) 0.4271(10) 0.092(5) Uani 1 1 d . . . . .
H4A H 0.147743 0.781010 0.436464 0.111 Uiso 1 1 calc R U . . .
C5 C 0.2010(3) 0.8212(4) 0.4117(6) 0.055(2) Uani 1 1 d . . . . .
C6 C 0.2370(3) 0.7884(3) 0.4176(5) 0.0451(18) Uani 1 1 d . . . . .
C7 C 0.2369(3) 0.7441(4) 0.4428(5) 0.050(2) Uani 1 1 d . . . . .
H7A H 0.212025 0.726653 0.456280 0.061 Uiso 1 1 calc R U . . .
C8 C 0.2816(3) 0.7318(3) 0.4432(5) 0.0441(18) Uani 1 1 d . . . . .
C9 C 0.3034(3) 0.6927(3) 0.4710(5) 0.0441(18) Uani 1 1 d . . . . .
C10 C 0.2808(3) 0.6518(3) 0.4773(6) 0.052(2) Uani 1 1 d . . . . .
H10A H 0.251765 0.648879 0.458358 0.062 Uiso 1 1 calc R U . . .
C11 C 0.2998(4) 0.6158(4) 0.5104(7) 0.063(3) Uani 1 1 d . . . . .
H11A H 0.283296 0.589183 0.516800 0.075 Uiso 1 1 calc R U . . .
C12 C 0.3429(4) 0.6187(3) 0.5341(7) 0.058(2) Uani 1 1 d . . . . .
H12A H 0.356589 0.593381 0.554560 0.069 Uiso 1 1 calc R U . . .
C13 C 0.3667(4) 0.6584(3) 0.5284(6) 0.051(2) Uani 1 1 d . . . . .
C14 C 0.3455(3) 0.6947(3) 0.4970(5) 0.0420(16) Uani 1 1 d . . . . .
H14A H 0.361302 0.722031 0.493581 0.050 Uiso 1 1 calc R U . . .
C15 C 0.4116(3) 0.6625(3) 0.5565(5) 0.0469(19) Uani 1 1 d . . . . .
C16 C 0.4456(3) 0.6315(3) 0.5624(6) 0.049(2) Uani 1 1 d . . . . .
H16A H 0.444799 0.600893 0.550218 0.059 Uiso 1 1 calc R U . . .
C17 C 0.4817(3) 0.6555(3) 0.5907(6) 0.052(2) Uani 1 1 d . . . . .
C18 C 0.5273(4) 0.6427(4) 0.6077(7) 0.058(2) Uani 1 1 d . . . . .
C19 C 0.5433(5) 0.6024(4) 0.5973(9) 0.074(3) Uani 1 1 d . . . . .
H19A H 0.523295 0.579806 0.582482 0.089 Uiso 1 1 calc R U . . .
C20 C 0.5875(6) 0.5911(5) 0.6068(14) 0.102(6) Uani 1 1 d . . . . .
H20A H 0.599499 0.563140 0.593602 0.123 Uiso 1 1 calc R U . . .
C21 C 0.6149(5) 0.6271(5) 0.6398(11) 0.092(5) Uani 1 1 d . . . . .
H21A H 0.644833 0.621751 0.653131 0.110 Uiso 1 1 calc R U . . .
C22 C 0.5953(3) 0.6684(4) 0.6503(6) 0.057(2) Uani 1 1 d . . . . .
H22A H 0.612703 0.691287 0.670570 0.068 Uiso 1 1 calc R U . . .
C23 C 0.2361(4) 0.8343(5) 0.2229(7) 0.067(3) Uani 1 1 d . . . . .
H23A H 0.209087 0.837815 0.247999 0.081 Uiso 1 1 calc R U . . .
C24 C 0.2335(5) 0.8215(7) 0.1553(8) 0.084(4) Uani 1 1 d . . . . .
H24A H 0.205479 0.817078 0.133702 0.101 Uiso 1 1 calc R U . . .
C25 C 0.2723(5) 0.8150(7) 0.1191(8) 0.089(5) Uani 1 1 d . . . . .
H25A H 0.271316 0.806347 0.071747 0.106 Uiso 1 1 calc R U . . .
C26 C 0.3131(4) 0.8212(5) 0.1522(6) 0.067(3) Uani 1 1 d . . . . .
H26A H 0.340227 0.815631 0.128526 0.080 Uiso 1 1 calc R U . . .
C27 C 0.3132(3) 0.8360(4) 0.2210(5) 0.0483(19) Uani 1 1 d . . . . .
C28 C 0.3544(3) 0.8444(3) 0.2582(5) 0.0409(16) Uani 1 1 d . . . . .
C29 C 0.3988(3) 0.8416(3) 0.2417(5) 0.0463(19) Uani 1 1 d . . . . .
H29A H 0.411249 0.834904 0.197716 0.056 Uiso 1 1 calc R U . . .
C30 C 0.4210(3) 0.8502(3) 0.3012(5) 0.0465(18) Uani 1 1 d . . . . .
C31 C 0.4699(3) 0.8505(3) 0.3186(5) 0.0437(17) Uani 1 1 d . . . . .
C32 C 0.5014(3) 0.8705(4) 0.2730(6) 0.053(2) Uani 1 1 d . . . . .
H32A H 0.492184 0.883864 0.230723 0.063 Uiso 1 1 calc R U . . .
C33 C 0.5451(3) 0.8700(4) 0.2917(6) 0.059(3) Uani 1 1 d . . . . .
H33A H 0.566584 0.882095 0.260963 0.071 Uiso 1 1 calc R U . . .
C34 C 0.5591(3) 0.8524(4) 0.3546(7) 0.057(2) Uani 1 1 d . . . . .
H34A H 0.589497 0.854333 0.367878 0.069 Uiso 1 1 calc R U . . .
C35 C 0.5284(3) 0.8319(3) 0.3976(5) 0.0448(18) Uani 1 1 d . . . . .
C36 C 0.4829(3) 0.8309(3) 0.3797(5) 0.0420(17) Uani 1 1 d . . . . .
H36A H 0.461777 0.817014 0.409228 0.050 Uiso 1 1 calc R U . . .
C37 C 0.5420(3) 0.8132(3) 0.4651(5) 0.0458(18) Uani 1 1 d . . . . .
C38 C 0.5760(3) 0.8266(3) 0.5098(5) 0.0470(19) Uani 1 1 d . . . . .
H38A H 0.598269 0.848431 0.501607 0.056 Uiso 1 1 calc R U . . .
C39 C 0.5699(3) 0.8003(3) 0.5701(5) 0.0458(18) Uani 1 1 d . . . . .
C40 C 0.5934(3) 0.7989(3) 0.6362(6) 0.0478(19) Uani 1 1 d . . . . .
C41 C 0.6328(3) 0.8221(3) 0.6491(7) 0.058(3) Uani 1 1 d . . . . .
H41A H 0.645754 0.840093 0.614029 0.070 Uiso 1 1 calc R U . . .
C42 C 0.6523(4) 0.8185(4) 0.7126(8) 0.068(3) Uani 1 1 d . . . . .
H42A H 0.679220 0.834002 0.722158 0.081 Uiso 1 1 calc R U . . .
C43 C 0.6329(5) 0.7925(5) 0.7625(8) 0.076(3) Uani 1 1 d . . . . .
H43A H 0.645954 0.790468 0.807215 0.091 Uiso 1 1 calc R U . . .
C44 C 0.5939(4) 0.7690(5) 0.7474(6) 0.061(3) Uani 1 1 d . . . . .
H44A H 0.580850 0.750335 0.781469 0.074 Uiso 1 1 calc R U . . .
C45 C 0.2635(4) 0.9466(4) 0.2669(6) 0.061(3) Uani 1 1 d . . . . .
H45A H 0.260114 0.925714 0.230363 0.074 Uiso 1 1 calc R U . . .
C46 C 0.2529(4) 0.9901(4) 0.2551(7) 0.063(3) Uani 1 1 d . . . . .
H46A H 0.242020 0.999065 0.211103 0.076 Uiso 1 1 calc R U . . .
C47 C 0.2585(4) 1.0229(4) 0.3105(8) 0.068(3) Uani 1 1 d . . . . .
H47A H 0.250600 1.053260 0.304239 0.082 Uiso 1 1 calc R U . . .
C48 C 0.2757(4) 1.0075(4) 0.3723(7) 0.063(3) Uani 1 1 d . . . . .
H48A H 0.281384 1.027503 0.409412 0.076 Uiso 1 1 calc R U . . .
C49 C 0.2849(3) 0.9613(3) 0.3795(6) 0.051(2) Uani 1 1 d . . . . .
C50 C 0.3022(3) 0.9423(3) 0.4444(6) 0.0476(19) Uani 1 1 d . . . . .
C51 C 0.3205(3) 0.9619(3) 0.5036(6) 0.052(2) Uani 1 1 d . . . . .
H51A H 0.324015 0.992645 0.513833 0.062 Uiso 1 1 calc R U . . .
C52 C 0.3325(3) 0.9254(3) 0.5439(5) 0.0476(19) Uani 1 1 d . . . . .
C53 C 0.3566(4) 0.9248(3) 0.6101(5) 0.051(2) Uani 1 1 d . . . . .
C54 C 0.3534(5) 0.9608(4) 0.6587(6) 0.064(3) Uani 1 1 d . . . . .
H54A H 0.335162 0.985914 0.649453 0.076 Uiso 1 1 calc R U . . .
C55 C 0.3776(5) 0.9578(4) 0.7195(7) 0.067(3) Uani 1 1 d . . . . .
H55A H 0.376768 0.982266 0.750624 0.081 Uiso 1 1 calc R U . . .
C56 C 0.4025(4) 0.9219(4) 0.7370(6) 0.064(3) Uani 1 1 d . . . . .
H56A H 0.417574 0.921172 0.780324 0.077 Uiso 1 1 calc R U . . .
C57 C 0.4062(3) 0.8857(4) 0.6914(6) 0.053(2) Uani 1 1 d . . . . .
C58 C 0.3817(3) 0.8877(3) 0.6284(5) 0.051(2) Uani 1 1 d . . . . .
H58A H 0.382634 0.862981 0.597786 0.061 Uiso 1 1 calc R U . . .
C59 C 0.4309(3) 0.8457(3) 0.7070(5) 0.0488(19) Uani 1 1 d . . . . .
C60 C 0.4370(3) 0.8233(4) 0.7697(5) 0.051(2) Uani 1 1 d . . . . .
H60A H 0.426167 0.831346 0.814226 0.061 Uiso 1 1 calc R U . . .
C61 C 0.4631(3) 0.7856(3) 0.7511(5) 0.0477(19) Uani 1 1 d . . . . .
C62 C 0.4786(3) 0.7465(4) 0.7904(6) 0.055(2) Uani 1 1 d . . . . .
C63 C 0.4689(4) 0.7431(5) 0.8616(7) 0.068(3) Uani 1 1 d . . . . .
H63A H 0.451989 0.765488 0.884416 0.082 Uiso 1 1 calc R U . . .
C64 C 0.4841(5) 0.7073(6) 0.8969(8) 0.081(4) Uani 1 1 d . . . . .
H64A H 0.479393 0.704186 0.945313 0.097 Uiso 1 1 calc R U . . .
C65 C 0.5081(5) 0.6737(5) 0.8575(9) 0.077(4) Uani 1 1 d . . . . .
H65A H 0.518502 0.647488 0.879758 0.093 Uiso 1 1 calc R U . . .
C66 C 0.5156(4) 0.6800(5) 0.7888(8) 0.070(3) Uani 1 1 d . . . . .
H66A H 0.531235 0.657746 0.763775 0.083 Uiso 1 1 calc R U . . .
Br1 Br 0.40211(5) 0.80157(5) 0.50648(8) 0.0747(4) Uani 1 1 d . . . . .
Br2 Br 0.39336(5) 0.73400(5) 0.32262(9) 0.0775(4) Uani 1 1 d . . . . .
Br3A Br 0.47428(17) 0.70009(17) 0.4128(3) 0.0970(14) Uani 0.39 1 d . . P A 1
Br3B Br 0.2893(2) 0.79644(14) 0.5888(2) 0.1034(17) Uani 0.39 1 d . . P B 2
Br3C Br 0.3449(3) 0.7906(3) 0.5933(5) 0.099(2) Uani 0.22 1 d . . P C 3
B1 B 0.3962(3) 0.8097(4) 0.9972(5) 0.060(3) Uani 1 1 d D . . . .
F1 F 0.4081(3) 0.8324(3) 1.0598(4) 0.081(2) Uani 1 1 d D . . . .
F2 F 0.3519(2) 0.8080(4) 0.9924(5) 0.089(3) Uani 1 1 d D . . . .
F3 F 0.4166(3) 0.8326(4) 0.9433(5) 0.094(3) Uani 1 1 d D . . . .
F4 F 0.4158(4) 0.7676(3) 1.0010(5) 0.097(3) Uani 1 1 d D . . . .
O1W O 0.3598(7) 0.7541(5) 0.6757(10) 0.135(6) Uani 1 1 d . . . . .
O2W O 0.7260(19) 0.7179(19) 0.762(3) 0.27(2) Uani 1 1 d . U . . .
O3W O 0.3999(17) 0.6077(18) 0.728(3) 0.250(17) Uani 1 1 d . U . . .
O4W O 0.0134(11) 0.8656(11) 0.5473(18) 0.195(11) Uani 1 1 d . U . . .
O5W O 0.4266(5) 0.9252(7) 0.4483(8) 0.135(6) Uani 1 1 d . U . . .
O1S O 0.4815(8) 0.8779(8) 0.5463(12) 0.141(6) Uani 1 1 d . U . . .
H1S H 0.463988 0.882958 0.508462 0.211 Uiso 1 1 d R U . . .
C1S C 0.5039(10) 0.9095(8) 0.5716(15) 0.124(7) Uani 1 1 d . U . . .
H1S1 H 0.484839 0.935803 0.576657 0.187 Uiso 1 1 calc R U . . .
H1S2 H 0.528811 0.916519 0.540786 0.187 Uiso 1 1 calc R U . . .
H1S3 H 0.515355 0.900753 0.617147 0.187 Uiso 1 1 calc R U . . .

loop_
_atom_site_aniso_label
_atom_site_aniso_U_11
_atom_site_aniso_U_22
_atom_site_aniso_U_33
_atom_site_aniso_U_23
_atom_site_aniso_U_13
_atom_site_aniso_U_12
Ni1 0.0328(5) 0.0450(5) 0.0464(6) 0.0036(4) -0.0029(4) 0.0026(4)
Ni2 0.0336(5) 0.0483(6) 0.0536(6) 0.0029(5) -0.0037(4) 0.0026(4)
N1 0.030(3) 0.065(5) 0.060(5) 0.007(4) 0.003(3) 0.009(3)
N2 0.031(3) 0.043(3) 0.048(4) -0.002(3) -0.002(3) -0.001(3)
N3 0.034(3) 0.042(3) 0.053(4) 0.000(3) 0.000(3) -0.003(3)
N4 0.037(3) 0.038(4) 0.079(6) 0.001(3) -0.010(4) -0.001(3)
N5 0.037(3) 0.051(4) 0.064(5) -0.001(4) -0.006(3) 0.004(3)
N6 0.046(4) 0.055(4) 0.054(5) 0.010(3) -0.010(3) 0.006(3)
N7 0.037(3) 0.061(5) 0.049(4) 0.007(3) -0.010(3) -0.002(3)
N8 0.039(3) 0.044(3) 0.046(4) 0.003(3) -0.003(3) -0.003(3)
N9 0.031(3) 0.048(4) 0.051(4) 0.001(3) -0.001(3) -0.005(3)
N10 0.033(3) 0.032(3) 0.052(4) 0.001(3) 0.004(3) 0.000(2)
N11 0.034(3) 0.038(3) 0.048(4) -0.002(3) -0.004(3) 0.002(3)
N12 0.044(4) 0.058(5) 0.055(4) 0.001(4) -0.018(3) 0.005(3)
N13 0.034(3) 0.049(4) 0.061(5) 0.008(3) -0.008(3) 0.005(3)
N14 0.045(4) 0.048(4) 0.052(4) -0.004(3) -0.004(3) 0.007(3)
N15 0.049(4) 0.043(4) 0.038(3) 0.001(3) 0.006(3) 0.007(3)
N16 0.043(4) 0.052(4) 0.042(4) -0.006(3) -0.003(3) 0.006(3)
N17 0.042(4) 0.059(4) 0.048(4) -0.009(3) -0.009(3) 0.006(3)
N18 0.050(4) 0.076(6) 0.046(4) 0.014(4) -0.011(3) -0.002(4)
C1 0.040(5) 0.066(7) 0.110(10) -0.004(7) -0.009(6) 0.017(5)
C2 0.042(5) 0.102(11) 0.103(10) 0.015(8) -0.007(6) 0.008(6)
C3 0.031(5) 0.112(12) 0.141(15) 0.036(11) 0.006(6) 0.008(6)
C4 0.036(5) 0.122(13) 0.118(13) 0.014(10) -0.014(6) 0.000(6)
C5 0.031(4) 0.062(6) 0.071(6) 0.019(5) -0.004(4) 0.004(4)
C6 0.031(4) 0.049(4) 0.056(5) 0.003(4) -0.002(3) -0.003(3)
C7 0.028(4) 0.080(6) 0.043(4) 0.009(4) -0.006(3) -0.017(4)
C8 0.038(4) 0.054(5) 0.041(4) 0.002(4) -0.002(3) -0.005(3)
C9 0.033(4) 0.045(4) 0.054(5) 0.001(4) -0.003(3) -0.012(3)
C10 0.041(4) 0.042(4) 0.072(6) 0.001(4) -0.013(4) -0.016(3)
C11 0.062(6) 0.047(5) 0.079(7) 0.010(5) -0.013(5) -0.020(4)
C12 0.054(5) 0.039(4) 0.079(7) 0.009(4) -0.014(5) -0.014(4)
C13 0.057(5) 0.036(4) 0.062(6) 0.000(4) -0.005(4) -0.001(4)
C14 0.037(4) 0.043(4) 0.046(4) 0.001(3) -0.002(3) -0.009(3)
C15 0.050(5) 0.034(4) 0.056(5) 0.010(3) 0.000(4) 0.004(3)
C16 0.048(5) 0.034(4) 0.065(6) 0.006(4) -0.005(4) 0.004(3)
C17 0.043(4) 0.052(5) 0.060(5) 0.005(4) 0.002(4) 0.004(4)
C18 0.047(5) 0.053(5) 0.074(7) 0.014(5) 0.003(5) 0.002(4)
C19 0.067(7) 0.054(6) 0.101(10) 0.010(6) 0.004(7) 0.011(5)
C20 0.083(10) 0.055(7) 0.170(19) 0.024(9) 0.010(11) 0.017(7)
C21 0.059(7) 0.075(8) 0.141(15) 0.037(9) -0.012(8) 0.015(6)
C22 0.039(4) 0.062(6) 0.069(6) 0.005(5) 0.001(4) 0.007(4)
C23 0.040(5) 0.085(8) 0.076(7) -0.002(6) -0.011(5) -0.001(5)
C24 0.057(6) 0.120(12) 0.076(8) 0.004(8) -0.020(6) -0.010(7)
C25 0.069(8) 0.130(14) 0.066(8) -0.024(8) -0.016(6) -0.010(8)
C26 0.057(6) 0.093(8) 0.051(6) -0.009(6) -0.009(5) 0.006(5)
C27 0.039(4) 0.061(5) 0.044(5) 0.000(4) -0.004(3) 0.008(4)
C28 0.041(4) 0.040(4) 0.042(4) 0.004(3) -0.002(3) -0.001(3)
C29 0.044(4) 0.042(4) 0.052(5) 0.009(4) 0.003(4) 0.010(3)
C30 0.044(4) 0.042(4) 0.053(5) 0.010(4) 0.000(4) -0.002(3)
C31 0.031(3) 0.046(4) 0.054(5) 0.006(4) 0.006(3) 0.003(3)
C32 0.038(4) 0.063(6) 0.057(5) 0.020(4) -0.001(4) -0.005(4)
C33 0.042(5) 0.072(6) 0.064(6) 0.024(5) 0.009(4) -0.003(4)
C34 0.035(4) 0.070(6) 0.067(6) 0.010(5) 0.003(4) 0.002(4)
C35 0.025(3) 0.050(4) 0.059(5) 0.004(4) 0.001(3) -0.002(3)
C36 0.030(3) 0.042(4) 0.055(5) 0.003(3) 0.007(3) 0.003(3)
C37 0.026(3) 0.055(5) 0.056(5) 0.001(4) -0.003(3) 0.001(3)
C38 0.035(4) 0.048(4) 0.059(5) 0.001(4) -0.006(4) -0.006(3)
C39 0.030(4) 0.046(4) 0.061(5) 0.000(4) 0.001(3) 0.002(3)
C40 0.037(4) 0.043(4) 0.064(6) -0.003(4) 0.000(4) 0.007(3)
C41 0.046(5) 0.039(4) 0.090(8) -0.004(5) -0.018(5) -0.004(3)
C42 0.056(6) 0.061(6) 0.087(8) -0.015(6) -0.018(6) -0.004(5)
C43 0.069(7) 0.081(8) 0.078(8) -0.015(7) -0.027(6) -0.002(6)
C44 0.050(5) 0.084(7) 0.051(5) 0.000(5) -0.015(4) 0.005(5)
C45 0.059(6) 0.069(7) 0.056(6) 0.022(5) -0.008(5) 0.000(5)
C46 0.064(6) 0.049(5) 0.078(7) 0.024(5) -0.007(5) 0.003(4)
C47 0.066(7) 0.058(6) 0.081(8) 0.023(6) -0.015(6) -0.006(5)
C48 0.058(6) 0.048(5) 0.085(8) 0.008(5) 0.000(5) -0.001(4)
C49 0.039(4) 0.048(5) 0.067(6) 0.010(4) -0.003(4) -0.002(3)
C50 0.041(4) 0.041(4) 0.061(5) 0.002(4) 0.003(4) 0.002(3)
C51 0.049(5) 0.048(5) 0.060(5) -0.010(4) -0.005(4) 0.007(4)
C52 0.048(4) 0.043(4) 0.052(5) -0.012(4) 0.009(4) 0.004(3)
C53 0.058(5) 0.054(5) 0.040(4) -0.009(4) 0.001(4) 0.017(4)
C54 0.081(7) 0.051(5) 0.059(6) -0.012(5) -0.008(5) 0.016(5)
C55 0.082(8) 0.062(6) 0.058(6) -0.023(5) 0.000(5) -0.001(5)
C56 0.060(6) 0.075(7) 0.057(6) -0.023(5) 0.001(5) -0.001(5)
C57 0.039(4) 0.067(6) 0.055(5) -0.019(4) 0.002(4) 0.011(4)
C58 0.047(5) 0.054(5) 0.052(5) -0.015(4) 0.005(4) 0.012(4)
C59 0.038(4) 0.055(5) 0.052(5) -0.006(4) -0.008(4) -0.004(4)
C60 0.038(4) 0.064(5) 0.050(5) 0.002(4) -0.006(3) -0.014(4)
C61 0.034(4) 0.058(5) 0.051(5) -0.005(4) -0.005(3) -0.002(3)
C62 0.035(4) 0.064(6) 0.065(6) 0.008(5) -0.007(4) -0.003(4)
C63 0.045(5) 0.098(9) 0.061(6) 0.007(6) -0.001(5) -0.001(5)
C64 0.078(8) 0.097(10) 0.068(8) 0.026(7) 0.007(6) 0.009(7)
C65 0.070(7) 0.075(8) 0.088(9) 0.037(7) -0.017(6) 0.001(6)
C66 0.049(5) 0.071(7) 0.089(9) 0.027(6) -0.001(5) -0.005(5)
Br1 0.0701(7) 0.0680(7) 0.0861(8) -0.0045(6) -0.0037(6) -0.0005(5)
Br2 0.0641(7) 0.0686(7) 0.0999(10) 0.0103(7) 0.0128(6) -0.0025(5)
Br3A 0.103(3) 0.094(3) 0.094(3) 0.030(2) -0.008(2) -0.044(2)
Br3B 0.189(5) 0.0654(19) 0.0555(18) -0.0099(15) 0.000(2) -0.025(3)
Br3C 0.108(6) 0.082(4) 0.106(5) -0.015(4) 0.005(4) -0.006(4)
B1 0.057(6) 0.079(8) 0.044(5) -0.011(5) -0.006(5) 0.032(6)
F1 0.072(4) 0.107(6) 0.066(4) -0.023(4) -0.009(3) -0.004(4)
F2 0.054(4) 0.130(8) 0.084(5) 0.003(5) -0.006(4) -0.024(4)
F3 0.079(5) 0.122(8) 0.082(5) 0.009(5) 0.015(4) -0.007(5)
F4 0.115(7) 0.079(5) 0.098(6) -0.007(5) -0.011(6) 0.020(5)
O1W 0.176(16) 0.077(7) 0.152(13) -0.064(9) -0.039(12) 0.005(8)
O2W 0.27(3) 0.26(3) 0.29(3) -0.02(2) 0.01(2) 0.01(2)
O3W 0.25(2) 0.26(2) 0.24(2) -0.024(19) -0.015(19) -0.003(19)
O4W 0.195(18) 0.174(17) 0.215(19) -0.072(15) 0.017(16) -0.027(15)
O5W 0.100(8) 0.204(14) 0.099(8) -0.076(9) -0.029(7) 0.078(9)
O1S 0.140(14) 0.139(13) 0.143(14) 0.009(11) 0.034(11) 0.060(11)
C1S 0.144(18) 0.097(11) 0.132(17) 0.048(10) 0.051(13) 0.054(10)

loop_
_atom_type_symbol
_atom_type_description
_atom_type_scat_dispersion_real
_atom_type_scat_dispersion_imag
_atom_type_scat_source
C C 0.0034 0.0017 'XDisp Program in WinGX L.J. Farrugia, J.Appl.Cryst. 2012,45,849-854'
H H 0.0000 0.0000 'XDisp Program in WinGX L.J. Farrugia, J.Appl.Cryst. 2012,45,849-854'
B B 0.0017 0.0007 'XDisp Program in WinGX L.J. Farrugia, J.Appl.Cryst. 2012,45,849-854'
N N 0.0066 0.0035 'XDisp Program in WinGX L.J. Farrugia, J.Appl.Cryst. 2012,45,849-854'
O O 0.0115 0.0065 'XDisp Program in WinGX L.J. Farrugia, J.Appl.Cryst. 2012,45,849-854'
F F 0.0186 0.0109 'XDisp Program in WinGX L.J. Farrugia, J.Appl.Cryst. 2012,45,849-854'
Br Br -0.4703 2.5520 'XDisp Program in WinGX L.J. Farrugia, J.Appl.Cryst. 2012,45,849-854'
Ni Ni 0.3377 1.1698 'XDisp Program in WinGX L.J. Farrugia, J.Appl.Cryst. 2012,45,849-854'

loop_
_geom_angle_atom_site_label_1
_geom_angle_atom_site_label_2
_geom_angle_atom_site_label_3
_geom_angle
_geom_angle_site_symmetry_1
_geom_angle_site_symmetry_3
_geom_angle_publ_flag
N8 Ni1 N2 94.9(3) . . ?
N8 Ni1 N14 93.9(3) . . ?
N2 Ni1 N14 98.8(3) . . ?
N8 Ni1 N7 77.9(3) . . ?
N2 Ni1 N7 93.6(3) . . ?
N14 Ni1 N7 165.7(3) . . ?
N8 Ni1 N13 96.3(3) . . ?
N2 Ni1 N13 168.4(3) . . ?
N14 Ni1 N13 77.3(3) . . ?
N7 Ni1 N13 91.8(3) . . ?
N8 Ni1 N1 170.0(3) . . ?
N2 Ni1 N1 77.8(3) . . ?
N14 Ni1 N1 94.0(3) . . ?
N7 Ni1 N1 95.6(3) . . ?
N13 Ni1 N1 91.5(3) . . ?
N11 Ni2 N5 96.3(3) . . ?
N11 Ni2 N17 93.5(3) . . ?
N5 Ni2 N17 96.9(3) . . ?
N11 Ni2 N6 99.5(3) . . ?
N5 Ni2 N6 78.1(3) . . ?
N17 Ni2 N6 166.5(4) . . ?
N11 Ni2 N12 76.7(3) . . ?
N5 Ni2 N12 168.3(4) . . ?
N17 Ni2 N12 92.9(3) . . ?
N6 Ni2 N12 93.6(3) . . ?
N11 Ni2 N18 165.2(4) . . ?
N5 Ni2 N18 96.0(4) . . ?
N17 Ni2 N18 77.0(4) . . ?
N6 Ni2 N18 90.9(4) . . ?
N12 Ni2 N18 92.3(4) . . ?
C1 N1 C5 118.5(9) . . ?
C1 N1 Ni1 126.4(9) . . ?
C5 N1 Ni1 115.1(6) . . ?
C6 N2 N3 106.4(7) . . ?
C6 N2 Ni1 115.6(6) . . ?
N3 N2 Ni1 138.0(5) . . ?
C8 N3 N2 110.8(7) . . ?
C8 N3 H3B 124.6 . . ?
N2 N3 H3B 124.6 . . ?
N5 N4 C15 110.7(8) . . ?
N5 N4 H4B 124.7 . . ?
C15 N4 H4B 124.7 . . ?
N4 N5 C17 108.1(8) . . ?
N4 N5 Ni2 137.0(7) . . ?
C17 N5 Ni2 114.6(7) . . ?
C22 N6 C18 116.8(9) . . ?
C22 N6 Ni2 128.0(8) . . ?
C18 N6 Ni2 114.8(7) . . ?
C27 N7 C23 117.0(9) . . ?
C27 N7 Ni1 115.0(6) . . ?
C23 N7 Ni1 128.0(8) . . ?
N9 N8 C28 104.9(7) . . ?
N9 N8 Ni1 139.5(6) . . ?
C28 N8 Ni1 115.6(6) . . ?
N8 N9 C30 111.2(8) . . ?
N8 N9 H9A 124.4 . . ?
C30 N9 H9A 124.4 . . ?
C37 N10 N11 111.5(7) . . ?
C37 N10 H10B 124.3 . . ?
N11 N10 H10B 124.3 . . ?
C39 N11 N10 105.9(7) . . ?
C39 N11 Ni2 115.5(6) . . ?
N10 N11 Ni2 137.9(5) . . ?
C40 N12 C44 119.0(9) . . ?
C40 N12 Ni2 116.2(7) . . ?
C44 N12 Ni2 124.7(8) . . ?
C49 N13 C45 119.3(9) . . ?
C49 N13 Ni1 114.7(7) . . ?
C45 N13 Ni1 125.3(8) . . ?
C50 N14 N15 106.7(8) . . ?
C50 N14 Ni1 115.3(7) . . ?
N15 N14 Ni1 137.1(6) . . ?
C52 N15 N14 111.3(8) . . ?
C52 N15 H15A 124.3 . . ?
N14 N15 H15A 124.3 . . ?
N17 N16 C59 112.7(8) . . ?
N17 N16 H16B 123.7 . . ?
C59 N16 H16B 123.7 . . ?
C61 N17 N16 106.6(8) . . ?
C61 N17 Ni2 115.4(7) . . ?
N16 N17 Ni2 137.9(7) . . ?
C62 N18 C66 116.8(11) . . ?
C62 N18 Ni2 114.4(7) . . ?
C66 N18 Ni2 128.5(10) . . ?
N1 C1 C2 119.4(13) . . ?
N1 C1 H1A 120.3 . . ?
C2 C1 H1A 120.3 . . ?
C3 C2 C1 120.9(14) . . ?
C3 C2 H2A 119.6 . . ?
C1 C2 H2A 119.6 . . ?
C2 C3 C4 121.6(13) . . ?
C2 C3 H3A 119.2 . . ?
C4 C3 H3A 119.2 . . ?
C5 C4 C3 113.0(16) . . ?
C5 C4 H4A 123.5 . . ?
C3 C4 H4A 123.5 . . ?
C4 C5 N1 125.5(11) . . ?
C4 C5 C6 121.6(12) . . ?
N1 C5 C6 112.8(8) . . ?
N2 C6 C7 110.3(8) . . ?
N2 C6 C5 118.4(8) . . ?
C7 C6 C5 131.2(8) . . ?
C8 C7 C6 104.5(7) . . ?
C8 C7 H7A 127.8 . . ?
C6 C7 H7A 127.8 . . ?
N3 C8 C7 108.0(9) . . ?
N3 C8 C9 121.0(8) . . ?
C7 C8 C9 130.8(8) . . ?
C14 C9 C10 117.0(9) . . ?
C14 C9 C8 121.4(8) . . ?
C10 C9 C8 121.4(8) . . ?
C11 C10 C9 121.6(8) . . ?
C11 C10 H10A 119.2 . . ?
C9 C10 H10A 119.2 . . ?
C12 C11 C10 119.7(9) . . ?
C12 C11 H11A 120.2 . . ?
C10 C11 H11A 120.1 . . ?
C11 C12 C13 120.6(10) . . ?
C11 C12 H12A 119.7 . . ?
C13 C12 H12A 119.7 . . ?
C12 C13 C14 117.8(10) . . ?
C12 C13 C15 121.0(9) . . ?
C14 C13 C15 121.1(8) . . ?
C9 C14 C13 123.2(8) . . ?
C9 C14 H14A 118.4 . . ?
C13 C14 H14A 118.4 . . ?
N4 C15 C16 107.2(9) . . ?
N4 C15 C13 121.8(8) . . ?
C16 C15 C13 131.0(9) . . ?
C15 C16 C17 104.8(8) . . ?
C15 C16 H16A 127.6 . . ?
C17 C16 H16A 127.6 . . ?
N5 C17 C16 109.1(8) . . ?
N5 C17 C18 118.7(10) . . ?
C16 C17 C18 132.3(10) . . ?
C19 C18 N6 123.3(11) . . ?
C19 C18 C17 123.3(12) . . ?
N6 C18 C17 113.3(9) . . ?
C18 C19 C20 123.6(15) . . ?
C18 C19 H19A 118.2 . . ?
C20 C19 H19A 118.2 . . ?
C19 C20 C21 114.0(14) . . ?
C19 C20 H20A 123.0 . . ?
C21 C20 H20A 123.0 . . ?
C22 C21 C20 118.2(12) . . ?
C22 C21 H21A 120.9 . . ?
C20 C21 H21A 120.9 . . ?
N6 C22 C21 123.4(12) . . ?
N6 C22 H22A 118.3 . . ?
C21 C22 H22A 118.3 . . ?
C24 C23 N7 123.8(12) . . ?
C24 C23 H23A 118.1 . . ?
N7 C23 H23A 118.1 . . ?
C23 C24 C25 118.8(12) . . ?
C23 C24 H24A 120.6 . . ?
C25 C24 H24A 120.6 . . ?
C24 C25 C26 119.5(13) . . ?
C24 C25 H25A 120.2 . . ?
C26 C25 H25A 120.2 . . ?
C25 C26 C27 118.6(12) . . ?
C25 C26 H26A 120.7 . . ?
C27 C26 H26A 120.7 . . ?
N7 C27 C26 122.2(9) . . ?
N7 C27 C28 116.1(9) . . ?
C26 C27 C28 121.7(9) . . ?
N8 C28 C29 110.2(8) . . ?
N8 C28 C27 115.2(8) . . ?
C29 C28 C27 134.6(9) . . ?
C30 C29 C28 105.7(9) . . ?
C30 C29 H29A 127.1 . . ?
C28 C29 H29A 127.1 . . ?
N9 C30 C29 108.0(8) . . ?
N9 C30 C31 119.8(9) . . ?
C29 C30 C31 132.2(9) . . ?
C36 C31 C32 121.4(8) . . ?
C36 C31 C30 117.8(8) . . ?
C32 C31 C30 120.8(8) . . ?
C33 C32 C31 118.1(9) . . ?
C33 C32 H32A 121.0 . . ?
C31 C32 H32A 121.0 . . ?
C32 C33 C34 122.0(9) . . ?
C32 C33 H33A 119.0 . . ?
C34 C33 H33A 119.0 . . ?
C35 C34 C33 119.4(9) . . ?
C35 C34 H34A 120.3 . . ?
C33 C34 H34A 120.3 . . ?
C34 C35 C36 120.5(9) . . ?
C34 C35 C37 121.0(8) . . ?
C36 C35 C37 118.4(8) . . ?
C31 C36 C35 118.5(8) . . ?
C31 C36 H36A 120.8 . . ?
C35 C36 H36A 120.8 . . ?
N10 C37 C38 107.3(9) . . ?
N10 C37 C35 122.9(8) . . ?
C38 C37 C35 129.5(9) . . ?
C37 C38 C39 104.5(8) . . ?
C37 C38 H38A 127.7 . . ?
C39 C38 H38A 127.7 . . ?
N11 C39 C38 110.8(8) . . ?
N11 C39 C40 117.0(9) . . ?
C38 C39 C40 132.1(8) . . ?
N12 C40 C41 122.4(10) . . ?
N12 C40 C39 114.2(8) . . ?
C41 C40 C39 123.4(10) . . ?
C42 C41 C40 119.1(12) . . ?
C42 C41 H41A 120.5 . . ?
C40 C41 H41A 120.5 . . ?
C41 C42 C43 119.5(11) . . ?
C41 C42 H42A 120.2 . . ?
C43 C42 H42A 120.2 . . ?
C42 C43 C44 119.8(12) . . ?
C42 C43 H43A 120.1 . . ?
C44 C43 H43A 120.1 . . ?
N12 C44 C43 120.1(13) . . ?
N12 C44 H44A 120.0 . . ?
C43 C44 H44A 120.0 . . ?
N13 C45 C46 122.2(12) . . ?
N13 C45 H45A 118.9 . . ?
C46 C45 H45A 118.9 . . ?
C45 C46 C47 119.8(11) . . ?
C45 C46 H46A 120.1 . . ?
C47 C46 H46A 120.1 . . ?
C48 C47 C46 116.7(11) . . ?
C48 C47 H47A 121.7 . . ?
C46 C47 H47A 121.7 . . ?
C47 C48 C49 118.9(12) . . ?
C47 C48 H48A 120.5 . . ?
C49 C48 H48A 120.5 . . ?
N13 C49 C48 123.1(10) . . ?
N13 C49 C50 114.9(9) . . ?
C48 C49 C50 122.0(11) . . ?
N14 C50 C51 110.9(9) . . ?
N14 C50 C49 116.8(9) . . ?
C51 C50 C49 132.2(9) . . ?
C52 C51 C50 103.1(8) . . ?
C52 C51 H51A 128.5 . . ?
C50 C51 H51A 128.5 . . ?
N15 C52 C51 108.0(9) . . ?
N15 C52 C53 123.3(9) . . ?
C51 C52 C53 128.5(9) . . ?
C58 C53 C54 118.3(9) . . ?
C58 C53 C52 119.8(9) . . ?
C54 C53 C52 121.8(9) . . ?
C55 C54 C53 118.1(10) . . ?
C55 C54 H54A 121.0 . . ?
C53 C54 H54A 121.0 . . ?
C56 C55 C54 123.6(10) . . ?
C56 C55 H55A 118.2 . . ?
C54 C55 H55A 118.2 . . ?
C55 C56 C57 120.1(11) . . ?
C55 C56 H56A 119.9 . . ?
C57 C56 H56A 119.9 . . ?
C56 C57 C58 117.7(10) . . ?
C56 C57 C59 123.6(10) . . ?
C58 C57 C59 118.6(9) . . ?
C53 C58 C57 122.0(9) . . ?
C53 C58 H58A 119.0 . . ?
C57 C58 H58A 119.0 . . ?
N16 C59 C60 106.7(9) . . ?
N16 C59 C57 123.0(10) . . ?
C60 C59 C57 130.4(10) . . ?
C59 C60 C61 103.7(9) . . ?
C59 C60 H60A 128.2 . . ?
C61 C60 H60A 128.2 . . ?
N17 C61 C60 110.3(9) . . ?
N17 C61 C62 117.1(9) . . ?
C60 C61 C62 132.6(10) . . ?
N18 C62 C63 124.9(11) . . ?
N18 C62 C61 115.3(10) . . ?
C63 C62 C61 119.8(11) . . ?
C64 C63 C62 118.6(14) . . ?
C64 C63 H63A 120.7 . . ?
C62 C63 H63A 120.7 . . ?
C63 C64 C65 117.2(13) . . ?
C63 C64 H64A 121.4 . . ?
C65 C64 H64A 121.4 . . ?
C66 C65 C64 119.7(12) . . ?
C66 C65 H65A 120.2 . . ?
C64 C65 H65A 120.2 . . ?
C65 C66 N18 122.7(15) . . ?
C65 C66 H66A 118.6 . . ?
N18 C66 H66A 118.6 . . ?
O1W Br3C Br1 118.0(8) . . ?
F2 B1 F3 114.0(9) . . ?
F2 B1 F4 112.8(11) . . ?
F3 B1 F4 107.6(9) . . ?
F2 B1 F1 108.9(8) . . ?
F3 B1 F1 106.7(10) . . ?
F4 B1 F1 106.4(8) . . ?
C1S O1S H1S 119.6 . . ?
O1S C1S H1S1 109.5 . . ?
O1S C1S H1S2 109.5 . . ?
H1S1 C1S H1S2 109.5 . . ?
O1S C1S H1S3 109.5 . . ?
H1S1 C1S H1S3 109.5 . . ?
H1S2 C1S H1S3 109.5 . . ?

loop_
_geom_bond_atom_site_label_1
_geom_bond_atom_site_label_2
_geom_bond_distance
_geom_bond_site_symmetry_2
_geom_bond_publ_flag
Ni1 N8 2.076(8) . ?
Ni1 N2 2.080(8) . ?
Ni1 N14 2.092(8) . ?
Ni1 N7 2.101(9) . ?
Ni1 N13 2.125(8) . ?
Ni1 N1 2.131(8) . ?
Ni2 N11 2.085(8) . ?
Ni2 N5 2.096(9) . ?
Ni2 N17 2.096(8) . ?
Ni2 N6 2.117(9) . ?
Ni2 N12 2.128(8) . ?
Ni2 N18 2.141(9) . ?
N1 C1 1.362(14) . ?
N1 C5 1.387(14) . ?
N2 C6 1.337(11) . ?
N2 N3 1.364(11) . ?
N3 C8 1.348(12) . ?
N3 H3B 0.8800 . ?
N4 N5 1.322(11) . ?
N4 C15 1.356(13) . ?
N4 H4B 0.8800 . ?
N5 C17 1.336(14) . ?
N6 C22 1.350(13) . ?
N6 C18 1.387(15) . ?
N7 C27 1.345(13) . ?
N7 C23 1.373(13) . ?
N8 N9 1.337(10) . ?
N8 C28 1.363(12) . ?
N9 C30 1.341(13) . ?
N9 H9A 0.8800 . ?
N10 C37 1.352(12) . ?
N10 N11 1.367(11) . ?
N10 H10B 0.8800 . ?
N11 C39 1.337(12) . ?
N12 C40 1.326(15) . ?
N12 C44 1.372(14) . ?
N13 C49 1.324(15) . ?
N13 C45 1.351(14) . ?
N14 C50 1.315(13) . ?
N14 N15 1.328(12) . ?
N15 C52 1.322(13) . ?
N15 H15A 0.8800 . ?
N16 N17 1.329(12) . ?
N16 C59 1.333(13) . ?
N16 H16B 0.8800 . ?
N17 C61 1.314(14) . ?
N18 C62 1.325(17) . ?
N18 C66 1.361(16) . ?
C1 C2 1.439(19) . ?
C1 H1A 0.9500 . ?
C2 C3 1.32(3) . ?
C2 H2A 0.9500 . ?
C3 C4 1.49(3) . ?
C3 H3A 0.9500 . ?
C4 C5 1.380(17) . ?
C4 H4A 0.9500 . ?
C5 C6 1.467(13) . ?
C6 C7 1.417(15) . ?
C7 C8 1.391(13) . ?
C7 H7A 0.9500 . ?
C8 C9 1.449(14) . ?
C9 C14 1.363(12) . ?
C9 C10 1.412(12) . ?
C10 C11 1.379(16) . ?
C10 H10A 0.9500 . ?
C11 C12 1.375(16) . ?
C11 H11A 0.9500 . ?
C12 C13 1.397(13) . ?
C12 H12A 0.9500 . ?
C13 C14 1.401(13) . ?
C13 C15 1.457(15) . ?
C14 H14A 0.9500 . ?
C15 C16 1.388(13) . ?
C16 C17 1.411(15) . ?
C16 H16A 0.9500 . ?
C17 C18 1.463(15) . ?
C18 C19 1.317(18) . ?
C19 C20 1.38(2) . ?
C19 H19A 0.9500 . ?
C20 C21 1.50(3) . ?
C20 H20A 0.9500 . ?
C21 C22 1.388(19) . ?
C21 H21A 0.9500 . ?
C22 H22A 0.9500 . ?
C23 C24 1.36(2) . ?
C23 H23A 0.9500 . ?
C24 C25 1.37(2) . ?
C24 H24A 0.9500 . ?
C25 C26 1.396(19) . ?
C25 H25A 0.9500 . ?
C26 C27 1.401(16) . ?
C26 H26A 0.9500 . ?
C27 C28 1.454(13) . ?
C28 C29 1.373(13) . ?
C29 C30 1.353(15) . ?
C29 H29A 0.9500 . ?
C30 C31 1.507(12) . ?
C31 C36 1.376(14) . ?
C31 C32 1.426(12) . ?
C32 C33 1.361(15) . ?
C32 H32A 0.9500 . ?
C33 C34 1.389(17) . ?
C33 H33A 0.9500 . ?
C34 C35 1.386(14) . ?
C34 H34A 0.9500 . ?
C35 C36 1.410(11) . ?
C35 C37 1.475(14) . ?
C36 H36A 0.9500 . ?
C37 C38 1.398(13) . ?
C38 C39 1.419(14) . ?
C38 H38A 0.9500 . ?
C39 C40 1.460(15) . ?
C40 C41 1.395(13) . ?
C41 C42 1.364(19) . ?
C41 H41A 0.9500 . ?
C42 C43 1.37(2) . ?
C42 H42A 0.9500 . ?
C43 C44 1.401(19) . ?
C43 H43A 0.9500 . ?
C44 H44A 0.9500 . ?
C45 C46 1.365(17) . ?
C45 H45A 0.9500 . ?
C46 C47 1.46(2) . ?
C46 H46A 0.9500 . ?
C47 C48 1.380(19) . ?
C47 H47A 0.9500 . ?
C48 C49 1.423(15) . ?
C48 H48A 0.9500 . ?
C49 C50 1.473(15) . ?
C50 C51 1.399(15) . ?
C51 C52 1.393(15) . ?
C51 H51A 0.9500 . ?
C52 C53 1.468(15) . ?
C53 C58 1.392(14) . ?
C53 C54 1.435(14) . ?
C54 C55 1.383(19) . ?
C54 H54A 0.9500 . ?
C55 C56 1.36(2) . ?
C55 H55A 0.9500 . ?
C56 C57 1.402(15) . ?
C56 H56A 0.9500 . ?
C57 C58 1.422(15) . ?
C57 C59 1.447(15) . ?
C58 H58A 0.9500 . ?
C59 C60 1.396(15) . ?
C60 C61 1.426(15) . ?
C60 H60A 0.9500 . ?
C61 C62 1.472(15) . ?
C62 C63 1.409(18) . ?
C63 C64 1.35(2) . ?
C63 H63A 0.9500 . ?
C64 C65 1.45(3) . ?
C64 H64A 0.9500 . ?
C65 C66 1.36(2) . ?
C65 H65A 0.9500 . ?
C66 H66A 0.9500 . ?
Br1 Br3C 2.423(10) . ?
Br3C O1W 1.98(2) . ?
B1 F2 1.336(12) . ?
B1 F3 1.389(13) . ?
B1 F4 1.397(12) . ?
B1 F1 1.433(12) . ?
O1S C1S 1.26(4) . ?
O1S H1S 0.9123 . ?
C1S H1S1 0.9800 . ?
C1S H1S2 0.9800 . ?
C1S H1S3 0.9800 . ?

loop_
_geom_hbond_atom_site_label_D
_geom_hbond_atom_site_label_H
_geom_hbond_atom_site_label_A
_geom_hbond_distance_DH
_geom_hbond_distance_HA
_geom_hbond_distance_DA
_geom_hbond_angle_DHA
_geom_hbond_site_symmetry_A
_geom_hbond_publ_flag
N3 H3B Br2 0.88 2.64 3.351(8) 138.8 . yes
N4 H4B O1W 0.88 2.43 3.11(2) 135.5 . yes
N9 H9A O5W 0.88 2.23 2.938(18) 137.0 . yes
N10 H10B Br3A^a 0.88 2.46 3.215(9) 143.9 . yes
N15 H15A Br3C^c 0.88 2.57 3.439(13) 167.4 . yes
N16 H16B O1S 0.88 2.07 2.85(2) 147.1 . yes
N16 H16B Br1 0.88 2.82 3.407(8) 125.3 . yes
O1S H1S O5W 0.91 2.06 2.88(3) 150.4 . yes
